data_7221251
loop_
_publ_author_name
'Thiele, G.'
'Hilfrich, P.'

_publ_section_title
;
 Ueber die Tricyanomercurate K Hg (N C O)3 und Rb Hg (N C O)3. Synthesen,
 Kristallstrukturen und Schwingungsspektren
;
_journal_name_full
;
Zeitschrift fuer Naturforschung, Teil B. Anorganische Chemie, Organische 
Chemie (2,1947-32,1977)
;
_journal_page_first 1239
_journal_page_last 1243
_journal_volume 32
_journal_year 1977
_chemical_formula_sum 'C3 Hg K N3 O3'
_chemical_name_systematic 'K (Hg (N C O)3)'
_space_group_IT_number 62
_symmetry_space_group_name_Hall '-P 2ac 2n'
_symmetry_space_group_name_H-M 'P n m a'
_cell_angle_alpha 90
_cell_angle_beta 90
_cell_angle_gamma 90
_cell_formula_units_Z 4
_cell_length_a 10.152
_cell_length_b 3.993
_cell_length_c 17.729
_cell_volume 718.679
_citation_journal_id_ASTM ZENBAX
_cod_data_source_file Thiele_ZENBAX_1977_180.cif
_cod_data_source_block C3Hg1K1N3O3
_cod_original_cell_volume 718.6794
_cod_original_formula_sum 'C3 Hg1 K1 N3 O3'
_cod_database_code 7221251

loop_
_symmetry_equiv_pos_as_xyz
x,y,z
-x+1/2,-y,z+1/2
x+1/2,-y+1/2,-z+1/2
-x,y+1/2,-z
-x,-y,-z
x-1/2,y,-z-1/2
-x-1/2,y-1/2,z-1/2
x,-y-1/2,z

loop_
_atom_site_label
_atom_site_type_symbol
_atom_site_fract_x
_atom_site_fract_y
_atom_site_fract_z
_atom_site_occupancy
_atom_site_U_iso_or_equiv
K1 K+1 0.5805 0.25 0.8365 1 0.0
N2 N-3 0.2096 0.25 0.512 1 0.0
O1 O-2 0.0494 0.25 0.2518 1 0.0
C2 C+4 0.1223 0.25 0.4643 1 0.0
N1 N-3 0.2024 0.25 0.1524 1 0.0
N3 N-3 0.5662 0.25 0.5681 1 0.0
O2 O-2 0.0316 0.25 0.4215 1 0.0
Hg1 Hg+2 0.153 0.25 0.0347 1 0.0
O3 O-2 0.6754 0.25 0.6833 1 0.0
C3 C+4 0.6211 0.25 0.625 1 0.0
C1 C+4 0.1269 0.25 0.2011 1 0.0
